data_2205242
loop_
_publ_author_name
'Helena Elengoz'
'Rinat Shoshnik'
'Israel Goldberg'

_publ_section_title
;
 Tris(biacetyl dihydrazone-\k^2^<i>N,N</i>')zinc(II) bis(perchlorate)
 at 110K
;
_journal_issue 3
_journal_name_full 'Acta Crystallographica Section E'
_journal_page_first m538
_journal_page_last m540
_journal_paper_doi 10.1107/S1600536805004757
_journal_volume 61
_journal_year 2005
_chemical_formula_iupac '[Zn (C4 H10 N4)3] (Cl O4)2'
_chemical_formula_moiety 'C12 H30 N12 Zn 2+, 2Cl O4 -'
_chemical_formula_sum 'C12 H30 Cl2 N12 O8 Zn'
_chemical_formula_weight 606.75
_chemical_name_systematic
;
Tris(biacetyl dihydrazone-\k^2^N,N')zinc(II) bis(perchlorate)
;
_space_group_IT_number 165
_symmetry_cell_setting trigonal
_symmetry_space_group_name_Hall '-P 3 2"c'
_symmetry_space_group_name_H-M 'P -3 c 1'
_atom_sites_solution_hydrogens geom
_atom_sites_solution_primary direct
_atom_sites_solution_secondary difmap
_audit_creation_method SHELXL-97
_cell_angle_alpha 90.00
_cell_angle_beta 90.00
_cell_angle_gamma 120.00
_cell_formula_units_Z 2
_cell_length_a 9.4496(4)
_cell_length_b 9.4496(4)
_cell_length_c 15.3237(4)
_cell_measurement_reflns_used 1664
_cell_measurement_temperature 110(2)
_cell_measurement_theta_max 27.48
_cell_measurement_theta_min 2.49
_cell_volume 1185.01(8)
_computing_cell_refinement 'DENZO (Otwinowski & Minor, 1997)'
_computing_data_collection 'COLLECT (Nonius, 1999)'
_computing_data_reduction DENZO
_computing_molecular_graphics
;
ORTEPIII (Burnett & Johnson, 1996) and MERCURY (Bruno et al., 2002)
;
_computing_publication_material SHELXL97
_computing_structure_refinement 'SHELXL97 (Sheldrick, 1997)'
_computing_structure_solution 'SIR92 (Altomare et al., 1994)'
_diffrn_ambient_temperature 110(2)
_diffrn_detector_area_resol_mean '56 microns'
_diffrn_measured_fraction_theta_full 0.977
_diffrn_measured_fraction_theta_max 0.977
_diffrn_measurement_device_type 'Nonius KappaCCD'
_diffrn_measurement_method '\f and \w'
_diffrn_radiation_monochromator graphite
_diffrn_radiation_source 'fine-focus sealed tube'
_diffrn_radiation_type MoK\a
_diffrn_radiation_wavelength 0.71073
_diffrn_reflns_av_R_equivalents 0.0354
_diffrn_reflns_av_sigmaI/netI 0.0328
_diffrn_reflns_limit_h_max 12
_diffrn_reflns_limit_h_min -12
_diffrn_reflns_limit_k_max 10
_diffrn_reflns_limit_k_min -10
_diffrn_reflns_limit_l_max 18
_diffrn_reflns_limit_l_min -18
_diffrn_reflns_number 6818
_diffrn_reflns_theta_full 27.48
_diffrn_reflns_theta_max 27.48
_diffrn_reflns_theta_min 2.49
_diffrn_standards_decay_% 0
_diffrn_standards_number 0
_exptl_absorpt_coefficient_mu 1.328
_exptl_absorpt_correction_T_max 0.8787
_exptl_absorpt_correction_T_min 0.6536
_exptl_absorpt_correction_type multi-scan
_exptl_absorpt_process_details '(Blessing, 1995)'
_exptl_crystal_colour 'light yellow'
_exptl_crystal_density_diffrn 1.700
_exptl_crystal_density_method 'not measured'
_exptl_crystal_description Needle
_exptl_crystal_F_000 628
_exptl_crystal_size_max 0.35
_exptl_crystal_size_mid 0.10
_exptl_crystal_size_min 0.10
_refine_diff_density_max 0.364
_refine_diff_density_min -0.417
_refine_ls_extinction_method none
_refine_ls_goodness_of_fit_ref 0.982
_refine_ls_hydrogen_treatment constr
_refine_ls_matrix_type full
_refine_ls_number_parameters 57
_refine_ls_number_reflns 893
_refine_ls_number_restraints 0
_refine_ls_restrained_S_all 0.982
_refine_ls_R_factor_all 0.0512
_refine_ls_R_factor_gt 0.0354
_refine_ls_shift/su_max 0.001
_refine_ls_shift/su_mean 0.000
_refine_ls_structure_factor_coef Fsqd
_refine_ls_weighting_details 'calc w = 1/[\s^2^(Fo^2^)+(0.0348P)^2^+2.7971P] where P = (Fo^2^+2Fc^2^)/3'
_refine_ls_weighting_scheme calc
_refine_ls_wR_factor_gt 0.0814
_refine_ls_wR_factor_ref 0.0897
_reflns_number_gt 705
_reflns_number_total 893
_reflns_threshold_expression I>2\s(I)'
_cod_data_source_file ci6528.cif
_cod_data_source_block I
_cod_database_code 2205242
_cod_database_fobs_code 2205242

loop_
_symmetry_equiv_pos_as_xyz
'x, y, z'
'-y, x-y, z'
'-x+y, -x, z'
'x-y, -y, -z+1/2'
'-x, -x+y, -z+1/2'
'y, x, -z+1/2'
'-x, -y, -z'
'y, -x+y, -z'
'x-y, x, -z'
'-x+y, y, z-1/2'
'x, x-y, z-1/2'
'-y, -x, z-1/2'

loop_
_atom_site_label
_atom_site_fract_x
_atom_site_fract_y
_atom_site_fract_z
_atom_site_U_iso_or_equiv
_atom_site_adp_type
_atom_site_calc_flag
_atom_site_refinement_flags
_atom_site_occupancy
_atom_site_type_symbol
Zn1 0.0000 0.0000 0.2500 0.0108(2) Uani d S 1 Zn
N2 0.2321(3) 0.1259(3) 0.08856(12) 0.0166(5) Uani d . 1 N
H2A 0.3403 0.1815 0.0697 0.033(9) Uiso d R 1 H
H2B 0.1830 0.1944 0.0801 0.033(9) Uiso d R 1 H
N3 0.2168(3) 0.0698(2) 0.17354(13) 0.0127(5) Uani d . 1 N
C4 0.3231(3) 0.0379(3) 0.20537(15) 0.0128(5) Uani d . 1 C
C5 0.4754(3) 0.0701(3) 0.15924(18) 0.0191(6) Uani d . 1 C
H5A 0.4553 0.0573 0.0962 0.029 Uiso calc R 1 H
H5B 0.5084 -0.0075 0.1794 0.029 Uiso calc R 1 H
H5C 0.5627 0.1818 0.1718 0.029 Uiso calc R 1 H
Cl6 0.3333 0.6667 0.07464(6) 0.0156(2) Uani d S 1 Cl
O7 0.2608(3) 0.5007(2) 0.04370(12) 0.0295(5) Uani d . 1 O
O8 0.3333 0.6667 0.16832(19) 0.0192(7) Uani d S 1 O

loop_
_atom_site_aniso_label
_atom_site_aniso_U_11
_atom_site_aniso_U_22
_atom_site_aniso_U_33
_atom_site_aniso_U_12
_atom_site_aniso_U_13
_atom_site_aniso_U_23
Zn1 0.0124(4) 0.012 0.0077(3) 0.006 0.000 0.000
N2 0.0182(11) 0.0221(12) 0.0094(10) 0.0100(10) 0.0036(8) 0.0053(8)
N3 0.0139(11) 0.0141(10) 0.0083(10) 0.0057(8) 0.0018(8) 0.0016(7)
C4 0.0132(13) 0.0092(11) 0.0142(12) 0.0041(10) 0.0010(9) -0.0016(9)
C5 0.0160(13) 0.0172(14) 0.0229(14) 0.0075(12) 0.0051(10) 0.0016(11)
Cl6 0.0175(5) 0.021 0.0093(5) 0.011 0.000 0.000
O7 0.0348(13) 0.0251(11) 0.0253(11) 0.0124(10) -0.0036(9) -0.0135(8)
O8 0.0253(16) 0.025 0.0070(14) 0.012 0.000 0.000

loop_
_atom_type_symbol
_atom_type_description
_atom_type_scat_dispersion_real
_atom_type_scat_dispersion_imag
_atom_type_scat_source
C C 0.0033 0.0016 'International Tables Vol C Tables 4.2.6.8 and 6.1.1.4'
H H 0.0000 0.0000 'International Tables Vol C Tables 4.2.6.8 and 6.1.1.4'
O O 0.0106 0.0060 'International Tables Vol C Tables 4.2.6.8 and 6.1.1.4'
N N 0.0061 0.0033 'International Tables Vol C Tables 4.2.6.8 and 6.1.1.4'
Zn Zn 0.2839 1.4301 'International Tables Vol C Tables 4.2.6.8 and 6.1.1.4'
Cl Cl 0.1484 0.1585 'International Tables Vol C Tables 4.2.6.8 and 6.1.1.4'

loop_
_geom_angle_atom_site_label_1
_geom_angle_atom_site_label_2
_geom_angle_atom_site_label_3
_geom_angle_site_symmetry_1
_geom_angle_site_symmetry_3
_geom_angle
_geom_angle_publ_flag
N3 Zn1 N3 6 4 93.31(7) ?
N3 Zn1 N3 6 5 93.31(7) ?
N3 Zn1 N3 4 5 93.31(7) y
N3 Zn1 N3 6 . 102.24(11) y
N3 Zn1 N3 4 . 74.33(11) yes
N3 Zn1 N3 5 . 160.52(11) ?
N3 Zn1 N3 6 3 160.52(11) y
N3 Zn1 N3 4 3 102.24(11) ?
N3 Zn1 N3 5 3 74.33(11) ?
N3 Zn1 N3 . 3 93.30(7) y
N3 Zn1 N3 6 2 74.33(11) ?
N3 Zn1 N3 4 2 160.52(11) ?
N3 Zn1 N3 5 2 102.24(11) ?
N3 Zn1 N3 . 2 93.30(7) ?
N3 Zn1 N3 3 2 93.30(7) ?
N3 N2 H2A . . 112.5 ?
N3 N2 H2B . . 112.7 ?
H2A N2 H2B . . 109.7 ?
C4 N3 N2 . . 120.3(2) ?
C4 N3 Zn1 . . 117.25(16) ?
N2 N3 Zn1 . . 121.89(16) ?
N3 C4 C5 . . 124.2(2) ?
N3 C4 C4 . 4 115.54(14) ?
C5 C4 C4 . 4 120.31(14) ?
C4 C5 H5A . . 109.5 ?
C4 C5 H5B . . 109.5 ?
H5A C5 H5B . . 109.5 ?
C4 C5 H5C . . 109.5 ?
H5A C5 H5C . . 109.5 ?
H5B C5 H5C . . 109.5 ?
O8 Cl6 O7 . 3_565 109.21(9) ?
O8 Cl6 O7 . 2_665 109.20(9) ?
O7 Cl6 O7 3_565 2_665 109.76(9) ?
O8 Cl6 O7 . . 109.20(9) ?
O7 Cl6 O7 3_565 . 109.75(9) ?
O7 Cl6 O7 2_665 . 109.71(9) ?

loop_
_geom_bond_atom_site_label_1
_geom_bond_atom_site_label_2
_geom_bond_site_symmetry_2
_geom_bond_distance
_geom_bond_publ_flag
Zn1 N3 6 2.158(2) ?
Zn1 N3 4 2.158(2) ?
Zn1 N3 5 2.158(2) ?
Zn1 N3 . 2.158(2) yes
Zn1 N3 3 2.158(2) ?
Zn1 N3 2 2.158(2) ?
N2 N3 . 1.386(3) yes
N2 H2A . 0.93 ?
N2 H2B . 0.98 ?
N3 C4 . 1.281(3) yes
C4 C5 . 1.492(3) yes
C4 C4 4 1.502(5) yes
C5 H5A . 0.98 ?
C5 H5B . 0.98 ?
C5 H5C . 0.98 ?
Cl6 O8 . 1.435(3) ?
Cl6 O7 3_565 1.441(2) ?
Cl6 O7 2_665 1.442(2) ?
Cl6 O7 . 1.442(2) ?

loop_
_geom_torsion_atom_site_label_1
_geom_torsion_atom_site_label_2
_geom_torsion_atom_site_label_3
_geom_torsion_atom_site_label_4
_geom_torsion_site_symmetry_1
_geom_torsion_site_symmetry_4
_geom_torsion
_geom_torsion_publ_flag
N3 Zn1 N3 C4 6 . 91.09(19) ?
N3 Zn1 N3 C4 4 . 1.07(14) ?
N3 Zn1 N3 C4 5 . -51.11(18) ?
N3 Zn1 N3 C4 3 . -100.7(2) ?
N3 Zn1 N3 C4 2 . 165.77(19) ?
N3 Zn1 N3 N2 6 . -97.69(19) ?
N3 Zn1 N3 N2 4 . 172.3(2) ?
N3 Zn1 N3 N2 5 . 120.11(18) ?
N3 Zn1 N3 N2 3 . 70.49(15) ?
N3 Zn1 N3 N2 2 . -23.01(18) ?
N2 N3 C4 C5 . . 5.4(4) yes
Zn1 N3 C4 C5 . . 176.80(19) ?
N2 N3 C4 C4 . 4 -174.1(2) yes
Zn1 N3 C4 C4 . 4 -2.7(3) ?
